data_6000597
loop_
_publ_author_name
'Goubitz, K.'
'Schenk, H.'

_publ_section_title
;
 6-(2,6-Dimethylphenylimino)-1,1,1-tris[(2,6-dimethylphenyl)isocyano]-10-methoxycarbonyl-8-oxo-2,5-bis(2-propyl)-9-oxa-2,5-diaza-1-ferratricyclo[5.2.1.0^4,10^]dec-2-ene
;
_journal_issue 2
_journal_name_full 'Acta Crystallographica Section C'
_journal_page_first 359
_journal_page_last 361
_journal_paper_doi 10.1107/S0108270191009472
_journal_volume 48
_journal_year 1992
_chemical_formula_sum 'C49 H56 Fe N6 O4'
_space_group_name_H-M_alt P21.a
_cell_angle_alpha 90.000
_cell_angle_beta 110.600
_cell_angle_gamma 90.000
_cell_length_a 14.4700
_cell_length_b 19.7490
_cell_length_c 17.5000
_cell_volume 4681.18
_cod_duplicate_entry 2001062
_cod_database_code 6000597

loop_
_atom_site_label
_atom_site_fract_x
_atom_site_fract_y
_atom_site_fract_z
? ? ? ?
